data_7208841
loop_
_publ_author_name
'Paladhi, Sushovan'
'Chauhan, Ajay'
'Dhara, Kalyan'
'Tiwari, Ashwani Kumar'
'Dash, Jyotirmayee'

_publ_section_title
;
 An uncatalyzed aldol reaction of thiazolidinediones
;
_journal_issue 11
_journal_name_full 'Green Chemistry'
_journal_page_first 2990
_journal_paper_doi 10.1039/c2gc35819k
_journal_volume 14
_journal_year 2012
_chemical_formula_moiety 'C11 H10 N2 O5 S'
_chemical_formula_sum 'C11 H10 N2 O5 S'
_chemical_formula_weight 282.27
_chemical_name_systematic
;
?
;
_space_group_IT_number 14
_symmetry_cell_setting monoclinic
_symmetry_space_group_name_Hall '-P 2ybc'
_symmetry_space_group_name_H-M 'P 1 21/c 1'
_atom_sites_solution_hydrogens geom
_atom_sites_solution_primary direct
_atom_sites_solution_secondary difmap
_audit_creation_method SHELXL-97
_cell_angle_alpha 90.00
_cell_angle_beta 106.8610(10)
_cell_angle_gamma 90.00
_cell_formula_units_Z 4
_cell_length_a 10.7880(5)
_cell_length_b 16.5308(8)
_cell_length_c 7.1104(3)
_cell_measurement_reflns_used 8359
_cell_measurement_temperature 100(2)
_cell_measurement_theta_max 35.60
_cell_measurement_theta_min 2.33
_cell_volume 1213.52(10)
_computing_cell_refinement 'Bruker SMART'
_computing_data_collection 'Bruker SMART'
_computing_data_reduction 'Bruker SAINT'
_computing_molecular_graphics 'Bruker SHELXTL'
_computing_publication_material 'Bruker SHELXTL'
_computing_structure_refinement 'SHELXL-97 (Sheldrick, 2008)'
_computing_structure_solution 'SHELXS-97 (Sheldrick, 2008)'
_diffrn_ambient_temperature 100(2)
_diffrn_measured_fraction_theta_full 1.000
_diffrn_measured_fraction_theta_max 1.000
_diffrn_measurement_device_type 'CCD area detector'
_diffrn_measurement_method 'phi and omega scans'
_diffrn_radiation_monochromator graphite
_diffrn_radiation_source 'fine-focus sealed tube'
_diffrn_radiation_type MoK\a
_diffrn_radiation_wavelength 0.71073
_diffrn_reflns_av_R_equivalents 0.0220
_diffrn_reflns_av_sigmaI/netI 0.0159
_diffrn_reflns_limit_h_max 13
_diffrn_reflns_limit_h_min -13
_diffrn_reflns_limit_k_max 21
_diffrn_reflns_limit_k_min -21
_diffrn_reflns_limit_l_max 9
_diffrn_reflns_limit_l_min -7
_diffrn_reflns_number 12149
_diffrn_reflns_theta_full 27.00
_diffrn_reflns_theta_max 27.00
_diffrn_reflns_theta_min 1.97
_exptl_absorpt_coefficient_mu 0.285
_exptl_absorpt_correction_T_max 0.955
_exptl_absorpt_correction_T_min 0.940
_exptl_absorpt_correction_type multi-scan
_exptl_absorpt_process_details 'Sadabs, Bruker 2008'
_exptl_crystal_colour colourless
_exptl_crystal_density_diffrn 1.534
_exptl_crystal_density_method 'not measured'
_exptl_crystal_description block
_exptl_crystal_F_000 584
_exptl_crystal_size_max 0.38
_exptl_crystal_size_mid 0.18
_exptl_crystal_size_min 0.16
_refine_diff_density_max 0.306
_refine_diff_density_min -0.230
_refine_diff_density_rms 0.044
_refine_ls_extinction_method none
_refine_ls_goodness_of_fit_ref 1.069
_refine_ls_hydrogen_treatment constr
_refine_ls_matrix_type full
_refine_ls_number_parameters 174
_refine_ls_number_reflns 2639
_refine_ls_number_restraints 0
_refine_ls_restrained_S_all 1.069
_refine_ls_R_factor_all 0.0328
_refine_ls_R_factor_gt 0.0290
_refine_ls_shift/su_max 0.002
_refine_ls_shift/su_mean 0.000
_refine_ls_structure_factor_coef Fsqd
_refine_ls_weighting_details 'calc w=1/[\s^2^(Fo^2^)+(0.0362P)^2^+0.5458P] where P=(Fo^2^+2Fc^2^)/3'
_refine_ls_weighting_scheme calc
_refine_ls_wR_factor_gt 0.0754
_refine_ls_wR_factor_ref 0.0787
_reflns_number_gt 2392
_reflns_number_total 2639
_reflns_threshold_expression >2sigma(I)
_cod_data_source_file c2gc35819k.txt
_cod_data_source_block syn
_cod_depositor_comments
;
The following automatic conversions were performed:

'_symmetry_cell_setting' value 'Monoclinic' changed to 'monoclinic'
according to /home/saulius/struct/CIF-dictionaries/cif_core.dic
dictionary named 'cif_core.dic' version 2.4.2 from 2011-04-26.

Automatic conversion script
Id: cif_fix_values 1891 2012-01-12 08:04:46Z andrius 
;
_cod_original_sg_symbol_H-M P2(1)/c
_cod_database_code 7208841

loop_
_symmetry_equiv_pos_as_xyz
'x, y, z'
'-x, y+1/2, -z+1/2'
'-x, -y, -z'
'x, -y-1/2, z-1/2'

loop_
_atom_site_label
_atom_site_type_symbol
_atom_site_fract_x
_atom_site_fract_y
_atom_site_fract_z
_atom_site_U_iso_or_equiv
_atom_site_adp_type
_atom_site_occupancy
_atom_site_symmetry_multiplicity
_atom_site_calc_flag
_atom_site_refinement_flags
S1 S 0.20438(3) 0.50968(2) 0.44557(5) 0.02975(11) Uani 1 1 d .
N1 N 0.36050(11) 0.38627(6) 0.50689(16) 0.0219(2) Uani 1 1 d .
N2 N -0.04252(11) 0.78750(7) 0.85843(17) 0.0287(3) Uani 1 1 d .
O1 O 0.27448(10) 0.42248(6) 0.18310(14) 0.0304(2) Uani 1 1 d .
O2 O 0.43044(9) 0.37382(6) 0.83909(13) 0.0265(2) Uani 1 1 d .
O3 O 0.43725(8) 0.57051(5) 0.78758(13) 0.0219(2) Uani 1 1 d .
H10 H 0.4911 0.5889 0.8844 0.033 Uiso 1 1 calc R
O4 O -0.01942(11) 0.85703(7) 0.8192(2) 0.0432(3) Uani 1 1 d .
O5 O -0.14044(10) 0.76803(7) 0.90188(19) 0.0427(3) Uani 1 1 d .
C1 C 0.28502(12) 0.43322(8) 0.35490(19) 0.0233(3) Uani 1 1 d .
C2 C 0.36240(12) 0.40718(7) 0.69359(18) 0.0199(2) Uani 1 1 d .
C3 C 0.26731(12) 0.47418(7) 0.69717(18) 0.0208(2) Uani 1 1 d .
H4 H 0.1955 0.4509 0.7377 0.025 Uiso 1 1 calc R
C4 C 0.32978(11) 0.54109(7) 0.84268(18) 0.0184(2) Uani 1 1 d .
H5 H 0.3613 0.5173 0.9742 0.022 Uiso 1 1 calc R
C5 C 0.23192(11) 0.60676(7) 0.84719(17) 0.0181(2) Uani 1 1 d .
C6 C 0.11601(12) 0.58648(8) 0.88639(19) 0.0235(3) Uani 1 1 d .
H9 H 0.0998 0.5329 0.9110 0.028 Uiso 1 1 calc R
C7 C 0.02522(12) 0.64527(8) 0.8890(2) 0.0253(3) Uani 1 1 d .
H8 H -0.0524 0.6317 0.9134 0.030 Uiso 1 1 calc R
C8 C 0.05268(12) 0.72448(8) 0.85452(18) 0.0224(3) Uani 1 1 d .
C9 C 0.16746(12) 0.74730(8) 0.81960(18) 0.0228(3) Uani 1 1 d .
H7 H 0.1844 0.8013 0.7997 0.027 Uiso 1 1 calc R
C10 C 0.25663(12) 0.68724(7) 0.81520(18) 0.0203(2) Uani 1 1 d .
H10A H 0.3340 0.7011 0.7905 0.024 Uiso 1 1 calc R
C11 C 0.43155(16) 0.31630(9) 0.4679(2) 0.0334(3) Uani 1 1 d .
H11A H 0.5221 0.3292 0.5001 0.050 Uiso 1 1 calc R
H11B H 0.3999 0.3022 0.3314 0.050 Uiso 1 1 calc R
H11C H 0.4194 0.2715 0.5466 0.050 Uiso 1 1 calc R

loop_
_atom_site_aniso_label
_atom_site_aniso_U_11
_atom_site_aniso_U_22
_atom_site_aniso_U_33
_atom_site_aniso_U_23
_atom_site_aniso_U_13
_atom_site_aniso_U_12
S1 0.02952(19) 0.02513(18) 0.02676(18) -0.00312(12) -0.00423(14) 0.00652(13)
N1 0.0259(5) 0.0170(5) 0.0249(5) 0.0003(4) 0.0106(4) -0.0003(4)
N2 0.0219(5) 0.0307(6) 0.0310(6) -0.0064(5) 0.0037(5) 0.0067(5)
O1 0.0335(5) 0.0347(5) 0.0230(5) -0.0004(4) 0.0081(4) -0.0075(4)
O2 0.0333(5) 0.0186(4) 0.0257(5) 0.0016(4) 0.0054(4) 0.0022(4)
O3 0.0158(4) 0.0220(4) 0.0279(5) -0.0022(4) 0.0064(3) -0.0025(3)
O4 0.0360(6) 0.0246(5) 0.0697(8) -0.0023(5) 0.0166(6) 0.0097(4)
O5 0.0265(5) 0.0451(7) 0.0606(7) -0.0028(6) 0.0194(5) 0.0093(5)
C1 0.0211(6) 0.0212(6) 0.0266(6) 0.0003(5) 0.0052(5) -0.0069(5)
C2 0.0215(6) 0.0137(5) 0.0254(6) -0.0003(5) 0.0080(5) -0.0037(4)
C3 0.0196(6) 0.0172(6) 0.0250(6) -0.0014(5) 0.0055(5) -0.0017(5)
C4 0.0173(5) 0.0167(6) 0.0210(6) -0.0001(4) 0.0051(4) -0.0008(4)
C5 0.0180(6) 0.0186(6) 0.0167(5) -0.0015(4) 0.0034(4) 0.0001(4)
C6 0.0218(6) 0.0206(6) 0.0294(6) -0.0004(5) 0.0096(5) -0.0021(5)
C7 0.0183(6) 0.0290(7) 0.0290(7) -0.0031(5) 0.0077(5) -0.0012(5)
C8 0.0189(6) 0.0244(6) 0.0220(6) -0.0044(5) 0.0030(5) 0.0048(5)
C9 0.0236(6) 0.0184(6) 0.0249(6) -0.0015(5) 0.0046(5) 0.0010(5)
C10 0.0187(5) 0.0201(6) 0.0220(6) -0.0010(5) 0.0057(5) -0.0007(5)
C11 0.0466(9) 0.0253(7) 0.0347(7) 0.0012(6) 0.0217(7) 0.0098(6)

loop_
_atom_type_symbol
_atom_type_description
_atom_type_scat_dispersion_real
_atom_type_scat_dispersion_imag
_atom_type_scat_source
C C 0.0033 0.0016 'International Tables Vol C Tables 4.2.6.8 and 6.1.1.4'
H H 0.0000 0.0000 'International Tables Vol C Tables 4.2.6.8 and 6.1.1.4'
N N 0.0061 0.0033 'International Tables Vol C Tables 4.2.6.8 and 6.1.1.4'
O O 0.0106 0.0060 'International Tables Vol C Tables 4.2.6.8 and 6.1.1.4'
S S 0.1246 0.1234 'International Tables Vol C Tables 4.2.6.8 and 6.1.1.4'

loop_
_geom_angle_atom_site_label_1
_geom_angle_atom_site_label_2
_geom_angle_atom_site_label_3
_geom_angle
C1 S1 C3 92.61(6)
C2 N1 C1 117.10(11)
C2 N1 C11 121.66(11)
C1 N1 C11 121.21(11)
O4 N2 O5 123.39(12)
O4 N2 C8 118.14(12)
O5 N2 C8 118.47(12)
C4 O3 H10 109.5
O1 C1 N1 124.63(13)
O1 C1 S1 124.41(11)
N1 C1 S1 110.95(9)
O2 C2 N1 123.25(12)
O2 C2 C3 124.26(11)
N1 C2 C3 112.46(11)
C2 C3 C4 111.85(10)
C2 C3 S1 106.32(9)
C4 C3 S1 113.42(8)
C2 C3 H4 108.4
C4 C3 H4 108.4
S1 C3 H4 108.4
O3 C4 C5 112.98(10)
O3 C4 C3 107.28(10)
C5 C4 C3 110.96(10)
O3 C4 H5 108.5
C5 C4 H5 108.5
C3 C4 H5 108.5
C10 C5 C6 119.19(11)
C10 C5 C4 120.86(11)
C6 C5 C4 119.95(11)
C7 C6 C5 120.76(12)
C7 C6 H9 119.6
C5 C6 H9 119.6
C8 C7 C6 118.35(12)
C8 C7 H8 120.8
C6 C7 H8 120.8
C7 C8 C9 122.66(12)
C7 C8 N2 118.84(12)
C9 C8 N2 118.49(12)
C8 C9 C10 118.09(12)
C8 C9 H7 121.0
C10 C9 H7 121.0
C5 C10 C9 120.93(12)
C5 C10 H10A 119.5
C9 C10 H10A 119.5
N1 C11 H11A 109.5
N1 C11 H11B 109.5
H11A C11 H11B 109.5
N1 C11 H11C 109.5
H11A C11 H11C 109.5
H11B C11 H11C 109.5

loop_
_geom_bond_atom_site_label_1
_geom_bond_atom_site_label_2
_geom_bond_distance
S1 C1 1.7594(14)
S1 C3 1.8170(13)
N1 C2 1.3662(16)
N1 C1 1.3867(17)
N1 C11 1.4579(17)
N2 O4 1.2252(17)
N2 O5 1.2266(16)
N2 C8 1.4687(16)
O1 C1 1.2067(16)
O2 C2 1.2135(16)
O3 C4 1.4134(14)
O3 H10 0.8200
C2 C3 1.5148(17)
C3 C4 1.5308(16)
C3 H4 0.9800
C4 C5 1.5212(16)
C4 H5 0.9800
C5 C10 1.3885(17)
C5 C6 1.3986(17)
C6 C7 1.3837(18)
C6 H9 0.9300
C7 C8 1.3800(19)
C7 H8 0.9300
C8 C9 1.3841(18)
C9 C10 1.3890(17)
C9 H7 0.9300
C10 H10A 0.9300
C11 H11A 0.9600
C11 H11B 0.9600
C11 H11C 0.9600
